data_9008259
loop_
_publ_author_name
'Brown, K. L.'
'Dickson, F. W.'

_publ_section_title
;
 The crystal structure of synthetic christite, HgTlAsS3
;
_journal_name_full 'Zeitschrift fur Kristallographie'
_journal_page_first 367
_journal_page_last 376
_journal_paper_doi 10.1524/zkri.1976.144.1-6.367
_journal_volume 144
_journal_year 1976
_chemical_compound_source Synthetic
_chemical_formula_sum 'As Hg S3 Tl'
_chemical_name_mineral Christite
_space_group_IT_number 14
_symmetry_space_group_name_Hall '-P 2yn'
_symmetry_space_group_name_H-M 'P 1 21/n 1'
_cell_angle_alpha 90
_cell_angle_beta 96.71
_cell_angle_gamma 90
_cell_length_a 6.113
_cell_length_b 16.188
_cell_length_c 6.111
_cell_formula_units_Z 4
_cell_volume 600.585
_database_code_amcsd 0010787
_exptl_crystal_density_diffrn 6.371
_cod_original_formula_sum 'Tl Hg As S3'
_cod_database_code 9008259

loop_
_space_group_symop_operation_xyz
x,y,z
1/2+x,1/2-y,1/2+z
1/2-x,1/2+y,1/2-z
-x,-y,-z

loop_
_atom_site_aniso_label
_atom_site_aniso_U_11
_atom_site_aniso_U_22
_atom_site_aniso_U_33
_atom_site_aniso_U_12
_atom_site_aniso_U_13
_atom_site_aniso_U_23
Tl 0.02790 0.03820 0.03500 0.00250 0.00730 -0.00380
Hg 0.03030 0.02940 0.04070 -0.00330 0.00010 -0.00270
As 0.01950 0.02210 0.03090 -0.00180 0.00590 0.00220
S1 0.01800 0.03200 0.02900 0.00200 -0.00500 -0.00300
S2 0.01900 0.03100 0.02400 -0.00400 0.00200 0.00400
S3 0.01900 0.02200 0.03300 0.00100 -0.00100 0.00200

loop_
_atom_site_label
_atom_site_fract_x
_atom_site_fract_y
_atom_site_fract_z
Tl 0.16330 0.45039 0.33660
Hg 0.07930 0.25013 0.92070
As 0.57590 0.39160 0.92540
S1 0.20460 0.39170 0.85870
S2 0.14190 0.24080 0.35590
S3 0.14210 0.10770 0.79620

loop_
_cod_related_entry_id
_cod_related_entry_database
_cod_related_entry_code
1 AMCSD 0010787
